data_7000007
loop_
_publ_author_name
'Neveling, Arno'
'Julius, Gerrit R.'
'Cronje, Stephanie'
'Esterhuysen, Catharine'
'Raubenheimer, Helgard G.'

_publ_section_title
;
 Thione complexes of Rh(I): a first comparison with the bonding and
 catalytic activity of related carbene and imine compounds.
;
_journal_issue 1
_journal_name_full 'Dalton transactions (Cambridge, England : 2003)'
_journal_page_first 181
_journal_page_last 192
_journal_paper_doi 10.1039/b414040k
_journal_year 2005
_chemical_formula_moiety 'C22 H36 N4 Rh1 1+, Cl 1-, C1 H2 Cl2, 0.50(H2 O1)'
_chemical_formula_sum 'C23 H39 Cl3 N4 O0.5 Rh'
_chemical_formula_weight 588.84
_chemical_name_systematic
;
?
;
_space_group_IT_number 15
_symmetry_cell_setting monoclinic
_symmetry_space_group_name_Hall '-C 2yc'
_symmetry_space_group_name_H-M 'C 1 2/c 1'
_atom_sites_solution_hydrogens geom
_atom_sites_solution_primary heavy
_atom_sites_solution_secondary difmap
_audit_creation_method SHELXL-97
_cell_angle_alpha 90.00
_cell_angle_beta 126.8510(10)
_cell_angle_gamma 90.00
_cell_formula_units_Z 8
_cell_length_a 26.8149(4)
_cell_length_b 13.2815(3)
_cell_length_c 18.8678(5)
_cell_measurement_reflns_used 5231
_cell_measurement_temperature 173(2)
_cell_measurement_theta_max 27.48
_cell_measurement_theta_min 1.02
_cell_volume 5377.0(2)
_computing_cell_refinement 'DENZO-SMN (Otwinowski & Minor, 1997)'
_computing_data_collection 'COLLECT (Nonius, 1998)'
_computing_data_reduction 'DENZO-SMN (Otwinowski & Minor, 1997)'
_computing_molecular_graphics 'ORTEP-III for Windows (Farrugia,1997)'
_computing_publication_material 'X-Seed (Barbour, 1999)'
_computing_structure_refinement 'SHELXL-97 (Sheldrick, 1997)'
_computing_structure_solution 'SHELXS-97 (Sheldrick, 1990)'
_diffrn_ambient_temperature 173(2)
_diffrn_measured_fraction_theta_full 0.998
_diffrn_measured_fraction_theta_max 0.998
_diffrn_measurement_device_type 'Nonius Kappa CCD'
_diffrn_measurement_method '\f and \w scans to fill Ewald sphere'
_diffrn_radiation_monochromator graphite
_diffrn_radiation_source 'fine-focus sealed tube'
_diffrn_radiation_type MoK\a
_diffrn_radiation_wavelength 0.71073
_diffrn_reflns_av_R_equivalents 0.0383
_diffrn_reflns_av_sigmaI/netI 0.0736
_diffrn_reflns_limit_h_max 33
_diffrn_reflns_limit_h_min -31
_diffrn_reflns_limit_k_max 15
_diffrn_reflns_limit_k_min -16
_diffrn_reflns_limit_l_max 23
_diffrn_reflns_limit_l_min -20
_diffrn_reflns_number 11822
_diffrn_reflns_theta_full 26.00
_diffrn_reflns_theta_max 26.00
_diffrn_reflns_theta_min 1.80
_exptl_absorpt_coefficient_mu 0.953
_exptl_absorpt_correction_type none
_exptl_crystal_colour yellow
_exptl_crystal_density_diffrn 1.455
_exptl_crystal_density_method 'not measured'
_exptl_crystal_description prism
_exptl_crystal_F_000 2440
_exptl_crystal_size_max 0.22
_exptl_crystal_size_mid 0.21
_exptl_crystal_size_min 0.17
_refine_diff_density_max 1.180
_refine_diff_density_min -0.482
_refine_diff_density_rms 0.095
_refine_ls_extinction_method none
_refine_ls_goodness_of_fit_ref 1.018
_refine_ls_hydrogen_treatment constr
_refine_ls_matrix_type full
_refine_ls_number_parameters 315
_refine_ls_number_reflns 5296
_refine_ls_number_restraints 2
_refine_ls_restrained_S_all 1.018
_refine_ls_R_factor_all 0.0768
_refine_ls_R_factor_gt 0.0419
_refine_ls_shift/su_max 0.004
_refine_ls_shift/su_mean 0.000
_refine_ls_structure_factor_coef Fsqd
_refine_ls_weighting_details 'calc w=1/[\s^2^(Fo^2^)+(0.0490P)^2^+1.2941P] where P=(Fo^2^+2Fc^2^)/3'
_refine_ls_weighting_scheme calc
_refine_ls_wR_factor_gt 0.0934
_refine_ls_wR_factor_ref 0.1050
_reflns_number_gt 3625
_reflns_number_total 5296
_reflns_threshold_expression >2sigma(I)
_cod_data_source_file b414040k.txt
_cod_data_source_block 6
_cod_original_sg_symbol_H-M 'C 2/c'
_cod_original_formula_sum 'C23 H39 Cl3 N4 O0.50 Rh'
_cod_database_code 7000007

loop_
_symmetry_equiv_pos_as_xyz
'x, y, z'
'-x, y, -z+1/2'
'x+1/2, y+1/2, z'
'-x+1/2, y+1/2, -z+1/2'
'-x, -y, -z'
'x, -y, z-1/2'
'-x+1/2, -y+1/2, -z'
'x+1/2, -y+1/2, z-1/2'

loop_
_atom_site_label
_atom_site_type_symbol
_atom_site_fract_x
_atom_site_fract_y
_atom_site_fract_z
_atom_site_U_iso_or_equiv
_atom_site_adp_type
_atom_site_occupancy
_atom_site_symmetry_multiplicity
_atom_site_calc_flag
_atom_site_refinement_flags
_atom_site_disorder_assembly
_atom_site_disorder_group
Rh1 Rh 0.164960(12) 0.25681(2) 0.10926(2) 0.02171(11) Uani 1 1 d . . .
Cl1 Cl 0.0000 0.01414(14) 0.7500 0.0531(5) Uani 1 2 d S A 1
O1 O 0.0482(4) 0.2197(6) 0.2837(6) 0.073(2) Uani 0.50 1 d PD . .
H1A H 0.037(5) 0.284(3) 0.285(8) 0.087 Uiso 0.50 1 d PD . .
H1B H 0.016(3) 0.178(7) 0.248(6) 0.087 Uiso 0.50 1 d PD . .
C1 C 0.19840(17) 0.3949(3) 0.0888(3) 0.0292(10) Uani 1 1 d . . .
H1 H 0.1648 0.4372 0.0387 0.035 Uiso 1 1 calc R . .
Cl2 Cl 0.0000 0.44729(13) 0.2500 0.0646(6) Uani 1 2 d S B 2
C2 C 0.24994(19) 0.3671(3) 0.0819(3) 0.0401(11) Uani 1 1 d . . .
H2A H 0.2755 0.4277 0.0943 0.048 Uiso 1 1 calc R . .
H2B H 0.2311 0.3458 0.0204 0.048 Uiso 1 1 calc R . .
Cl3 Cl 0.19222(7) 0.44993(12) 0.37236(10) 0.0807(5) Uani 1 1 d . C .
C3 C 0.29252(18) 0.2831(3) 0.1449(3) 0.0379(11) Uani 1 1 d . . .
H3A H 0.3114 0.2486 0.1198 0.045 Uiso 1 1 calc R . .
H3B H 0.3267 0.3133 0.2022 0.045 Uiso 1 1 calc R . .
Cl4 Cl 0.20933(9) 0.35131(13) 0.52105(13) 0.0717(7) Uani 0.807(4) 1 d P C 3
C4 C 0.25902(16) 0.2058(3) 0.1617(3) 0.0316(10) Uani 1 1 d . . .
H4 H 0.2604 0.1360 0.1431 0.038 Uiso 1 1 calc R . .
Cl5 Cl 0.1611(7) 0.2474(6) 0.3836(8) 0.116(5) Uani 0.193(4) 1 d P C 4
C5 C 0.25351(17) 0.2090(3) 0.2295(3) 0.0319(10) Uani 1 1 d . . .
H5 H 0.2524 0.1414 0.2519 0.038 Uiso 1 1 calc R . .
C6 C 0.27811(19) 0.2928(3) 0.2972(3) 0.0397(11) Uani 1 1 d . . .
H6A H 0.3236 0.2837 0.3421 0.048 Uiso 1 1 calc R . .
H6B H 0.2586 0.2870 0.3280 0.048 Uiso 1 1 calc R . .
C7 C 0.26601(18) 0.3985(3) 0.2581(3) 0.0326(10) Uani 1 1 d . . .
H7A H 0.2658 0.4470 0.2979 0.039 Uiso 1 1 calc R . .
H7B H 0.3004 0.4175 0.2551 0.039 Uiso 1 1 calc R . .
C8 C 0.20451(17) 0.4062(3) 0.1661(3) 0.0284(9) Uani 1 1 d . . .
H8 H 0.1742 0.4546 0.1617 0.034 Uiso 1 1 calc R . .
N11 N 0.03762(13) 0.3167(2) -0.0627(2) 0.0237(7) Uani 1 1 d . . .
C11 C 0.07490(16) 0.3096(3) 0.0264(3) 0.0215(9) Uani 1 1 d . . .
N12 N 0.03846(13) 0.3422(2) 0.0497(2) 0.0227(7) Uani 1 1 d . . .
C12 C -0.02166(16) 0.3528(3) -0.0951(3) 0.0276(9) Uani 1 1 d . . .
C13 C -0.02083(16) 0.3689(3) -0.0240(3) 0.0245(9) Uani 1 1 d . . .
C14 C 0.05649(19) 0.2920(3) -0.1188(3) 0.0348(10) Uani 1 1 d . . .
H14A H 0.1015 0.2795 -0.0817 0.052 Uiso 1 1 calc R . .
H14B H 0.0464 0.3484 -0.1589 0.052 Uiso 1 1 calc R . .
H14C H 0.0343 0.2316 -0.1536 0.052 Uiso 1 1 calc R . .
C15 C -0.07152(18) 0.3655(3) -0.1918(3) 0.0382(11) Uani 1 1 d . . .
H15A H -0.1103 0.3862 -0.2015 0.057 Uiso 1 1 calc R . .
H15B H -0.0782 0.3015 -0.2222 0.057 Uiso 1 1 calc R . .
H15C H -0.0589 0.4171 -0.2153 0.057 Uiso 1 1 calc R . .
C16 C -0.06985(18) 0.4060(3) -0.0162(3) 0.0391(11) Uani 1 1 d . . .
H16A H -0.0595 0.4743 0.0082 0.059 Uiso 1 1 calc R . .
H16B H -0.0720 0.3613 0.0232 0.059 Uiso 1 1 calc R . .
H16C H -0.1102 0.4065 -0.0749 0.059 Uiso 1 1 calc R . .
C17 C 0.05893(19) 0.3537(3) 0.1407(3) 0.0347(10) Uani 1 1 d . . .
H17A H 0.0339 0.3100 0.1501 0.052 Uiso 1 1 calc R . .
H17B H 0.0536 0.4240 0.1509 0.052 Uiso 1 1 calc R . .
H17C H 0.1030 0.3349 0.1821 0.052 Uiso 1 1 calc R . .
N21 N 0.12165(13) 0.0466(2) 0.0265(2) 0.0273(8) Uani 1 1 d . . .
C21 C 0.12966(16) 0.1136(3) 0.0860(3) 0.0251(9) Uani 1 1 d . . .
N22 N 0.10557(14) 0.0661(2) 0.1233(2) 0.0278(8) Uani 1 1 d . . .
C22 C 0.09192(17) -0.0410(3) 0.0247(3) 0.0318(10) Uani 1 1 d . . .
C23 C 0.08187(18) -0.0289(3) 0.0858(3) 0.0334(10) Uani 1 1 d . . .
C24 C 0.14137(19) 0.0615(3) -0.0303(3) 0.0368(11) Uani 1 1 d . . .
H24A H 0.1598 0.1287 -0.0198 0.055 Uiso 1 1 calc R . .
H24B H 0.1052 0.0555 -0.0926 0.055 Uiso 1 1 calc R . .
H24C H 0.1723 0.0104 -0.0166 0.055 Uiso 1 1 calc R . .
C25 C 0.0775(2) -0.1269(3) -0.0352(3) 0.0523(13) Uani 1 1 d . . .
H25A H 0.0535 -0.1775 -0.0297 0.078 Uiso 1 1 calc R . .
H25B H 0.1165 -0.1569 -0.0190 0.078 Uiso 1 1 calc R . .
H25C H 0.0531 -0.1028 -0.0965 0.078 Uiso 1 1 calc R . .
C26 C 0.05152(19) -0.0948(3) 0.1135(3) 0.0461(13) Uani 1 1 d . . .
H26A H 0.0329 -0.1531 0.0738 0.069 Uiso 1 1 calc R . .
H26B H 0.0190 -0.0568 0.1105 0.069 Uiso 1 1 calc R . .
H26C H 0.0827 -0.1179 0.1743 0.069 Uiso 1 1 calc R . .
C27 C 0.1089(2) 0.1049(3) 0.1979(3) 0.0469(13) Uani 1 1 d . . .
H27A H 0.1288 0.1713 0.2145 0.070 Uiso 1 1 calc R . .
H27B H 0.1334 0.0587 0.2483 0.070 Uiso 1 1 calc R . .
H27C H 0.0667 0.1109 0.1815 0.070 Uiso 1 1 calc R . .
C31 C 0.1604(3) 0.3681(4) 0.4074(4) 0.0737(17) Uani 1 1 d . . .
H51A H 0.1200 0.3952 0.3896 0.088 Uiso 1 1 calc R C 3
H51B H 0.1524 0.3021 0.3779 0.088 Uiso 1 1 calc R C 3

loop_
_atom_site_aniso_label
_atom_site_aniso_U_11
_atom_site_aniso_U_22
_atom_site_aniso_U_33
_atom_site_aniso_U_23
_atom_site_aniso_U_13
_atom_site_aniso_U_12
Rh1 0.01537(16) 0.01967(18) 0.02280(19) 0.00015(13) 0.00754(14) 0.00006(13)
Cl1 0.0469(10) 0.0653(12) 0.0303(10) 0.000 0.0141(9) 0.000
O1 0.081(6) 0.058(5) 0.075(6) 0.014(5) 0.044(5) 0.000(4)
C1 0.019(2) 0.023(2) 0.036(3) 0.0065(18) 0.011(2) -0.0007(17)
Cl2 0.0999(15) 0.0438(10) 0.1041(17) 0.000 0.0901(15) 0.000
C2 0.036(3) 0.041(3) 0.046(3) 0.001(2) 0.026(2) -0.004(2)
Cl3 0.0695(10) 0.1014(12) 0.0632(10) 0.0044(8) 0.0355(9) -0.0325(9)
C3 0.021(2) 0.048(3) 0.040(3) -0.003(2) 0.016(2) -0.0007(19)
Cl4 0.0944(15) 0.0654(12) 0.0770(15) 0.0192(10) 0.0630(13) 0.0202(10)
C4 0.013(2) 0.030(2) 0.036(3) -0.0024(19) 0.006(2) 0.0064(17)
Cl5 0.195(13) 0.069(6) 0.103(8) 0.001(5) 0.100(9) -0.021(6)
C5 0.020(2) 0.025(2) 0.029(3) 0.0067(19) 0.003(2) 0.0036(17)
C6 0.029(2) 0.041(3) 0.030(3) -0.002(2) 0.008(2) -0.003(2)
C7 0.027(2) 0.029(2) 0.030(3) -0.0031(18) 0.011(2) -0.0031(18)
C8 0.024(2) 0.019(2) 0.033(3) -0.0037(18) 0.012(2) -0.0018(16)
N11 0.0218(17) 0.0249(18) 0.021(2) 0.0020(14) 0.0109(16) -0.0004(14)
C11 0.020(2) 0.016(2) 0.030(3) -0.0016(17) 0.015(2) -0.0023(16)
N12 0.0211(17) 0.0189(17) 0.025(2) 0.0016(14) 0.0125(16) 0.0006(13)
C12 0.0135(19) 0.022(2) 0.034(3) 0.0022(18) 0.0077(19) -0.0015(16)
C13 0.017(2) 0.017(2) 0.032(3) 0.0029(17) 0.011(2) -0.0013(15)
C14 0.035(2) 0.038(2) 0.030(3) 0.004(2) 0.018(2) 0.005(2)
C15 0.029(2) 0.033(2) 0.030(3) 0.003(2) 0.006(2) -0.0059(19)
C16 0.025(2) 0.031(2) 0.065(3) 0.007(2) 0.029(2) 0.0022(19)
C17 0.039(3) 0.034(2) 0.035(3) 0.001(2) 0.025(2) 0.005(2)
N21 0.0214(17) 0.0231(18) 0.025(2) -0.0004(15) 0.0071(16) -0.0017(14)
C21 0.020(2) 0.021(2) 0.026(2) 0.0013(18) 0.0092(19) 0.0027(16)
N22 0.0237(18) 0.0237(18) 0.032(2) 0.0037(15) 0.0148(17) 0.0035(14)
C22 0.021(2) 0.018(2) 0.034(3) 0.0026(18) 0.004(2) -0.0011(17)
C23 0.021(2) 0.021(2) 0.042(3) 0.007(2) 0.010(2) 0.0013(17)
C24 0.038(3) 0.034(2) 0.035(3) -0.007(2) 0.020(2) -0.003(2)
C25 0.056(3) 0.036(3) 0.035(3) -0.005(2) 0.012(3) -0.011(2)
C26 0.031(3) 0.031(3) 0.064(4) 0.019(2) 0.022(3) 0.002(2)
C27 0.064(3) 0.033(3) 0.064(4) 0.006(2) 0.049(3) 0.006(2)
C31 0.076(4) 0.075(4) 0.074(5) 0.000(3) 0.047(4) -0.018(3)

loop_
_atom_type_symbol
_atom_type_description
_atom_type_scat_dispersion_real
_atom_type_scat_dispersion_imag
_atom_type_scat_source
C C 0.0033 0.0016 'International Tables Vol C Tables 4.2.6.8 and 6.1.1.4'
H H 0.0000 0.0000 'International Tables Vol C Tables 4.2.6.8 and 6.1.1.4'
Cl Cl 0.1484 0.1585 'International Tables Vol C Tables 4.2.6.8 and 6.1.1.4'
N N 0.0061 0.0033 'International Tables Vol C Tables 4.2.6.8 and 6.1.1.4'
Rh Rh -1.1178 0.9187 'International Tables Vol C Tables 4.2.6.8 and 6.1.1.4'
O O 0.0106 0.0060 'International Tables Vol C Tables 4.2.6.8 and 6.1.1.4'

loop_
_geom_angle_atom_site_label_1
_geom_angle_atom_site_label_2
_geom_angle_atom_site_label_3
_geom_angle
_geom_angle_site_symmetry_1
_geom_angle_site_symmetry_3
_geom_angle_publ_flag
C21 Rh1 C11 88.44(13) . . ?
C21 Rh1 C5 91.58(15) . . ?
C11 Rh1 C5 160.29(16) . . ?
C21 Rh1 C1 158.49(16) . . ?
C11 Rh1 C1 89.92(14) . . ?
C5 Rh1 C1 97.06(15) . . ?
C21 Rh1 C4 93.93(15) . . ?
C11 Rh1 C4 162.93(15) . . ?
C5 Rh1 C4 36.67(15) . . ?
C1 Rh1 C4 81.70(15) . . ?
C21 Rh1 C8 164.88(15) . . ?
C11 Rh1 C8 93.77(14) . . ?
C5 Rh1 C8 81.34(15) . . ?
C1 Rh1 C8 36.60(14) . . ?
C4 Rh1 C8 88.34(15) . . ?
H1A O1 H1B 114(10) . . ?
C8 C1 C2 125.8(4) . . ?
C8 C1 Rh1 72.8(2) . . ?
C2 C1 Rh1 107.8(2) . . ?
C8 C1 H1 114.1 . . ?
C2 C1 H1 114.1 . . ?
Rh1 C1 H1 114.1 . . ?
C1 C2 C3 114.0(3) . . ?
C1 C2 H2A 108.7 . . ?
C3 C2 H2A 108.7 . . ?
C1 C2 H2B 108.7 . . ?
C3 C2 H2B 108.7 . . ?
H2A C2 H2B 107.6 . . ?
C4 C3 C2 113.4(3) . . ?
C4 C3 H3A 108.9 . . ?
C2 C3 H3A 108.9 . . ?
C4 C3 H3B 108.9 . . ?
C2 C3 H3B 108.9 . . ?
H3A C3 H3B 107.7 . . ?
C5 C4 C3 125.5(4) . . ?
C5 C4 Rh1 70.9(2) . . ?
C3 C4 Rh1 111.2(3) . . ?
C5 C4 H4 113.8 . . ?
C3 C4 H4 113.8 . . ?
Rh1 C4 H4 113.8 . . ?
C4 C5 C6 125.0(4) . . ?
C4 C5 Rh1 72.4(2) . . ?
C6 C5 Rh1 108.4(3) . . ?
C4 C5 H5 114.3 . . ?
C6 C5 H5 114.3 . . ?
Rh1 C5 H5 114.3 . . ?
C5 C6 C7 114.1(4) . . ?
C5 C6 H6A 108.7 . . ?
C7 C6 H6A 108.7 . . ?
C5 C6 H6B 108.7 . . ?
C7 C6 H6B 108.7 . . ?
H6A C6 H6B 107.6 . . ?
C8 C7 C6 112.6(3) . . ?
C8 C7 H7A 109.1 . . ?
C6 C7 H7A 109.1 . . ?
C8 C7 H7B 109.1 . . ?
C6 C7 H7B 109.1 . . ?
H7A C7 H7B 107.8 . . ?
C1 C8 C7 124.2(4) . . ?
C1 C8 Rh1 70.6(2) . . ?
C7 C8 Rh1 111.8(2) . . ?
C1 C8 H8 114.1 . . ?
C7 C8 H8 114.1 . . ?
Rh1 C8 H8 114.1 . . ?
C11 N11 C12 111.4(3) . . ?
C11 N11 C14 124.7(3) . . ?
C12 N11 C14 123.9(3) . . ?
N11 C11 N12 104.0(3) . . ?
N11 C11 Rh1 128.7(2) . . ?
N12 C11 Rh1 127.3(3) . . ?
C11 N12 C13 111.6(3) . . ?
C11 N12 C17 125.2(3) . . ?
C13 N12 C17 123.1(3) . . ?
C13 C12 N11 106.5(3) . . ?
C13 C12 C15 132.0(4) . . ?
N11 C12 C15 121.5(4) . . ?
C12 C13 N12 106.4(3) . . ?
C12 C13 C16 131.5(4) . . ?
N12 C13 C16 122.1(4) . . ?
N11 C14 H14A 109.5 . . ?
N11 C14 H14B 109.5 . . ?
H14A C14 H14B 109.5 . . ?
N11 C14 H14C 109.5 . . ?
H14A C14 H14C 109.5 . . ?
H14B C14 H14C 109.5 . . ?
C12 C15 H15A 109.5 . . ?
C12 C15 H15B 109.5 . . ?
H15A C15 H15B 109.5 . . ?
C12 C15 H15C 109.5 . . ?
H15A C15 H15C 109.5 . . ?
H15B C15 H15C 109.5 . . ?
C13 C16 H16A 109.5 . . ?
C13 C16 H16B 109.5 . . ?
H16A C16 H16B 109.5 . . ?
C13 C16 H16C 109.5 . . ?
H16A C16 H16C 109.5 . . ?
H16B C16 H16C 109.5 . . ?
N12 C17 H17A 109.5 . . ?
N12 C17 H17B 109.5 . . ?
H17A C17 H17B 109.5 . . ?
N12 C17 H17C 109.5 . . ?
H17A C17 H17C 109.5 . . ?
H17B C17 H17C 109.5 . . ?
C21 N21 C22 111.9(3) . . ?
C21 N21 C24 125.0(3) . . ?
C22 N21 C24 123.0(3) . . ?
N21 C21 N22 103.7(3) . . ?
N21 C21 Rh1 127.9(3) . . ?
N22 C21 Rh1 128.4(3) . . ?
C21 N22 C23 111.6(3) . . ?
C21 N22 C27 124.3(3) . . ?
C23 N22 C27 123.8(3) . . ?
C23 C22 N21 106.5(3) . . ?
C23 C22 C25 130.7(4) . . ?
N21 C22 C25 122.7(4) . . ?
C22 C23 N22 106.2(3) . . ?
C22 C23 C26 131.7(4) . . ?
N22 C23 C26 122.1(4) . . ?
N21 C24 H24A 109.5 . . ?
N21 C24 H24B 109.5 . . ?
H24A C24 H24B 109.5 . . ?
N21 C24 H24C 109.5 . . ?
H24A C24 H24C 109.5 . . ?
H24B C24 H24C 109.5 . . ?
C22 C25 H25A 109.5 . . ?
C22 C25 H25B 109.5 . . ?
H25A C25 H25B 109.5 . . ?
C22 C25 H25C 109.5 . . ?
H25A C25 H25C 109.5 . . ?
H25B C25 H25C 109.5 . . ?
C23 C26 H26A 109.5 . . ?
C23 C26 H26B 109.5 . . ?
H26A C26 H26B 109.5 . . ?
C23 C26 H26C 109.5 . . ?
H26A C26 H26C 109.5 . . ?
H26B C26 H26C 109.5 . . ?
N22 C27 H27A 109.5 . . ?
N22 C27 H27B 109.5 . . ?
H27A C27 H27B 109.5 . . ?
N22 C27 H27C 109.5 . . ?
H27A C27 H27C 109.5 . . ?
H27B C27 H27C 109.5 . . ?
Cl5 C31 Cl4 95.0(5) . . ?
Cl5 C31 Cl3 114.2(5) . . ?
Cl4 C31 Cl3 111.8(3) . . ?
Cl5 C31 H51A 116.5 . . ?
Cl4 C31 H51A 109.3 . . ?
Cl3 C31 H51A 109.3 . . ?
Cl5 C31 H51B 14.5 . . ?
Cl4 C31 H51B 109.3 . . ?
Cl3 C31 H51B 109.3 . . ?
H51A C31 H51B 107.9 . . ?

loop_
_geom_bond_atom_site_label_1
_geom_bond_atom_site_label_2
_geom_bond_distance
_geom_bond_site_symmetry_2
_geom_bond_publ_flag
Rh1 C21 2.051(4) . ?
Rh1 C11 2.059(3) . ?
Rh1 C5 2.174(4) . ?
Rh1 C1 2.175(4) . ?
Rh1 C4 2.192(3) . ?
Rh1 C8 2.202(4) . ?
O1 H1A 0.91(2) . ?
O1 H1B 0.90(2) . ?
C1 C8 1.375(5) . ?
C1 C2 1.510(5) . ?
C1 H1 1.0000 . ?
C2 C3 1.527(6) . ?
C2 H2A 0.9900 . ?
C2 H2B 0.9900 . ?
Cl3 C31 1.740(5) . ?
C3 C4 1.518(6) . ?
C3 H3A 0.9900 . ?
C3 H3B 0.9900 . ?
Cl4 C31 1.730(6) . ?
C4 C5 1.374(6) . ?
C4 H4 1.0000 . ?
Cl5 C31 1.668(10) . ?
C5 C6 1.516(6) . ?
C5 H5 1.0000 . ?
C6 C7 1.528(6) . ?
C6 H6A 0.9900 . ?
C6 H6B 0.9900 . ?
C7 C8 1.520(5) . ?
C7 H7A 0.9900 . ?
C7 H7B 0.9900 . ?
C8 H8 1.0000 . ?
N11 C11 1.349(4) . ?
N11 C12 1.402(4) . ?
N11 C14 1.458(5) . ?
C11 N12 1.361(4) . ?
N12 C13 1.392(4) . ?
N12 C17 1.464(5) . ?
C12 C13 1.344(5) . ?
C12 C15 1.489(5) . ?
C13 C16 1.491(5) . ?
C14 H14A 0.9800 . ?
C14 H14B 0.9800 . ?
C14 H14C 0.9800 . ?
C15 H15A 0.9800 . ?
C15 H15B 0.9800 . ?
C15 H15C 0.9800 . ?
C16 H16A 0.9800 . ?
C16 H16B 0.9800 . ?
C16 H16C 0.9800 . ?
C17 H17A 0.9800 . ?
C17 H17B 0.9800 . ?
C17 H17C 0.9800 . ?
N21 C21 1.346(5) . ?
N21 C22 1.399(5) . ?
N21 C24 1.466(5) . ?
C21 N22 1.362(4) . ?
N22 C23 1.399(5) . ?
N22 C27 1.451(5) . ?
C22 C23 1.340(6) . ?
C22 C25 1.485(6) . ?
C23 C26 1.488(5) . ?
C24 H24A 0.9800 . ?
C24 H24B 0.9800 . ?
C24 H24C 0.9800 . ?
C25 H25A 0.9800 . ?
C25 H25B 0.9800 . ?
C25 H25C 0.9800 . ?
C26 H26A 0.9800 . ?
C26 H26B 0.9800 . ?
C26 H26C 0.9800 . ?
C27 H27A 0.9800 . ?
C27 H27B 0.9800 . ?
C27 H27C 0.9800 . ?
C31 H51A 0.9900 . ?
C31 H51B 0.9900 . ?
